data_7059856
loop_
_publ_author_name
'Timofeev, Sergey V.'
'Prikaznova, Elena A.'
'Zhidkova, Olga B.'
'Druzina, Anna A.'
'Starikova, Zoya A.'
'Suponitsky, Kyrill Y.'
'Godovikov, Ivan A.'
'Sivaev, Igor B.'
'Bregadze, Vladimir I.'

_publ_section_title
;
 Tungsten carbonyl \s-complexes with C-thioethers based on
 9-Me3N-7,8-C2B9H11
;
_journal_issue 33
_journal_name_full 'New Journal of Chemistry'
_journal_page_first 13934
_journal_page_last 13938
_journal_paper_doi 10.1039/D0NJ03212C
_journal_volume 44
_journal_year 2020
_chemical_formula_moiety 'C12 H24 B9 N O5 S2 W, C H Cl3'
_chemical_formula_sum 'C13 H25 B9 Cl3 N O5 S2 W'
_chemical_formula_weight 726.95
_space_group_crystal_system monoclinic
_space_group_IT_number 14
_space_group_name_Hall '-P 2ybc'
_space_group_name_H-M_alt 'P 1 21/c 1'
_atom_sites_solution_hydrogens mixed
_atom_sites_solution_primary direct
_atom_sites_solution_secondary difmap
_audit_creation_method SHELXL-2014/6
_audit_update_record
;
2020-03-06 deposited with the CCDC.	2020-07-30 downloaded from the CCDC.
;
_cell_angle_alpha 90
_cell_angle_beta 98.5310(10)
_cell_angle_gamma 90
_cell_formula_units_Z 4
_cell_length_a 8.7839(6)
_cell_length_b 24.7066(16)
_cell_length_c 12.4515(8)
_cell_measurement_reflns_used 2937
_cell_measurement_temperature 100(2)
_cell_measurement_theta_max 23.59
_cell_measurement_theta_min 2.43
_cell_volume 2672.3(3)
_computing_cell_refinement 'SAINT (Bruker, 2014)'
_computing_data_collection 'APEX (Bruker, 2014)'
_computing_data_reduction 'SAINT (Bruker, 2014)'
_computing_molecular_graphics 'SHELXL-2014/6 (Sheldrick, 2014)'
_computing_publication_material 'SHELXL-2014/6 (Sheldrick, 2014) and PLATON (Spek, 2015)'
_computing_structure_refinement 'SHELXL-2014/6 (Sheldrick, 2014)'
_computing_structure_solution 'SHELXL-2014/6 (Sheldrick, 2014)'
_diffrn_ambient_temperature 100(2)
_diffrn_measured_fraction_theta_full 0.994
_diffrn_measured_fraction_theta_max 0.994
_diffrn_measurement_device_type 'Bruker APEX-II CCD'
_diffrn_measurement_method '\f and \w scans'
_diffrn_radiation_type MoK\a
_diffrn_radiation_wavelength 0.71073
_diffrn_reflns_av_R_equivalents 0.0567
_diffrn_reflns_av_unetI/netI 0.0428
_diffrn_reflns_Laue_measured_fraction_full 0.994
_diffrn_reflns_Laue_measured_fraction_max 0.994
_diffrn_reflns_limit_h_max 10
_diffrn_reflns_limit_h_min -10
_diffrn_reflns_limit_k_max 30
_diffrn_reflns_limit_k_min -30
_diffrn_reflns_limit_l_max 15
_diffrn_reflns_limit_l_min -15
_diffrn_reflns_number 24493
_diffrn_reflns_point_group_measured_fraction_full 0.994
_diffrn_reflns_point_group_measured_fraction_max 0.994
_diffrn_reflns_theta_full 25.242
_diffrn_reflns_theta_max 25.999
_diffrn_reflns_theta_min 1.848
_diffrn_source 'sealed tube'
_exptl_absorpt_coefficient_mu 4.805
_exptl_absorpt_correction_T_max 0.562
_exptl_absorpt_correction_T_min 0.416
_exptl_absorpt_correction_type multi-scan
_exptl_absorpt_process_details 'SADABS-2014/5 (Bruker,2014/5)'
_exptl_crystal_colour 'light yellow'
_exptl_crystal_density_diffrn 1.807
_exptl_crystal_description prizm
_exptl_crystal_F_000 1408
_exptl_crystal_size_max 0.18
_exptl_crystal_size_mid 0.14
_exptl_crystal_size_min 0.12
_refine_diff_density_max 1.589
_refine_diff_density_min -2.837
_refine_diff_density_rms 0.166
_refine_ls_extinction_method none
_refine_ls_goodness_of_fit_ref 1.178
_refine_ls_hydrogen_treatment mixed
_refine_ls_matrix_type full
_refine_ls_number_parameters 316
_refine_ls_number_reflns 5223
_refine_ls_number_restraints 0
_refine_ls_restrained_S_all 1.178
_refine_ls_R_factor_all 0.0550
_refine_ls_R_factor_gt 0.0420
_refine_ls_shift/su_max 0.001
_refine_ls_shift/su_mean 0.000
_refine_ls_structure_factor_coef Fsqd
_refine_ls_weighting_details 'w=1/[\s^2^(Fo^2^)+(0.0512P)^2^+4.2671P] where P=(Fo^2^+2Fc^2^)/3'
_refine_ls_weighting_scheme calc
_refine_ls_wR_factor_gt 0.0969
_refine_ls_wR_factor_ref 0.1021
_reflns_Friedel_coverage 0.000
_reflns_number_gt 4371
_reflns_number_total 5223
_reflns_threshold_expression 'I > 2\s(I)'
_cod_data_source_file d0nj03212c2.cif
_cod_data_source_block l52
_cod_depositor_comments
;Adding full bibliography for 7059855--7059857.cif.

 Adding full bibliography for 7059855--7059857.cif.
;
_cod_original_sg_symbol_H-M 'P 21/c'
_cod_database_code 7059856
_shelx_space_group_comment
;
The symmetry employed for this shelxl refinement is uniquely defined
by the following loop, which should always be used as a source of
symmetry information in preference to the above space-group names.
They are only intended as comments.
;
_shelxl_version_number 2014/6

loop_
_space_group_symop_operation_xyz
'x, y, z'
'-x, y+1/2, -z+1/2'
'-x, -y, -z'
'x, -y-1/2, z-1/2'

loop_
_atom_site_label
_atom_site_type_symbol
_atom_site_fract_x
_atom_site_fract_y
_atom_site_fract_z
_atom_site_U_iso_or_equiv
_atom_site_adp_type
_atom_site_occupancy
_atom_site_site_symmetry_order
_atom_site_calc_flag
_atom_site_refinement_flags_posn
_atom_site_refinement_flags_adp
_atom_site_refinement_flags_occupancy
_atom_site_disorder_assembly
_atom_site_disorder_group
W1 W -0.85138(3) 0.20413(2) -0.05524(2) 0.01256(10) Uani 1 1 d . . . . .
S1 S -0.59911(17) 0.17041(6) -0.11170(13) 0.0114(3) Uani 1 1 d . . . . .
S2 S -0.32652(17) 0.14368(6) -0.24630(13) 0.0140(3) Uani 1 1 d . . . . .
N1 N -0.2694(6) 0.0084(2) -0.2688(5) 0.0158(12) Uani 1 1 d . . . . .
C1 C -0.1992(7) 0.0306(3) -0.3639(6) 0.0198(15) Uani 1 1 d . . . . .
H1A H -0.0932 0.0176 -0.3598 0.030 Uiso 1 1 calc R U . . .
H1B H -0.1993 0.0703 -0.3613 0.030 Uiso 1 1 calc R U . . .
H1C H -0.2598 0.0184 -0.4320 0.030 Uiso 1 1 calc R U . . .
C2 C -0.1670(7) 0.0218(3) -0.1665(6) 0.0202(15) Uani 1 1 d . . . . .
H2A H -0.0621 0.0096 -0.1714 0.030 Uiso 1 1 calc R U . . .
H2B H -0.2044 0.0036 -0.1055 0.030 Uiso 1 1 calc R U . . .
H2C H -0.1669 0.0611 -0.1549 0.030 Uiso 1 1 calc R U . . .
C3 C -0.2729(8) -0.0517(3) -0.2824(7) 0.0244(16) Uani 1 1 d . . . . .
H3A H -0.1685 -0.0650 -0.2855 0.037 Uiso 1 1 calc R U . . .
H3B H -0.3399 -0.0612 -0.3499 0.037 Uiso 1 1 calc R U . . .
H3C H -0.3126 -0.0684 -0.2208 0.037 Uiso 1 1 calc R U . . .
C4 C -0.3946(8) 0.1956(3) -0.3427(6) 0.0234(16) Uani 1 1 d . . . . .
H4A H -0.3086 0.2192 -0.3540 0.035 Uiso 1 1 calc R U . . .
H4B H -0.4739 0.2171 -0.3147 0.035 Uiso 1 1 calc R U . . .
H4C H -0.4382 0.1789 -0.4118 0.035 Uiso 1 1 calc R U . . .
C5 C -0.4659(7) 0.1533(3) 0.0088(5) 0.0187(14) Uani 1 1 d . . . . .
H5A H -0.3732 0.1369 -0.0124 0.028 Uiso 1 1 calc R U . . .
H5B H -0.5147 0.1275 0.0529 0.028 Uiso 1 1 calc R U . . .
H5C H -0.4376 0.1861 0.0512 0.028 Uiso 1 1 calc R U . . .
C7 C -0.6117(6) 0.1059(2) -0.1799(5) 0.0102(12) Uani 1 1 d . . . . .
C8 C -0.4791(7) 0.0950(2) -0.2526(5) 0.0126(13) Uani 1 1 d . . . . .
B1 B -0.7483(8) 0.0501(3) -0.3592(6) 0.0139(15) Uani 1 1 d . . . . .
H1 H -0.8432 0.0481 -0.4212 0.017 Uiso 1 1 d R U . . .
B2 B -0.7842(8) 0.0801(3) -0.2393(6) 0.0139(15) Uani 1 1 d . . . . .
H2 H -0.8783 0.1005 -0.2152 0.017 Uiso 1 1 d R U . . .
B3 B -0.7459(8) 0.0110(3) -0.2384(6) 0.0135(15) Uani 1 1 d . . . . .
H3 H -0.8307 -0.0172 -0.2251 0.016 Uiso 1 1 d R U . . .
B4 B -0.6030(8) -0.0004(3) -0.3246(6) 0.0134(15) Uani 1 1 d . . . . .
H4 H -0.5932 -0.0345 -0.3733 0.016 Uiso 1 1 d R U . . .
B5 B -0.5514(8) 0.0624(3) -0.3750(6) 0.0162(15) Uani 1 1 d . . . . .
H5 H -0.5030 0.0726 -0.4445 0.019 Uiso 1 1 d R U . . .
B6 B -0.6612(7) 0.1129(3) -0.3185(6) 0.0105(13) Uani 1 1 d . . . . .
H6 H -0.6802 0.1536 -0.3411 0.013 Uiso 1 1 d R U . . .
B9 B -0.4370(8) 0.0312(3) -0.2631(6) 0.0126(14) Uani 1 1 d . . . . .
B10 B -0.5545(8) -0.0048(3) -0.1802(6) 0.0145(15) Uani 1 1 d . . . . .
H10 H -0.5382 -0.0441 -0.1488 0.017 Uiso 1 1 d R U . . .
B11 B -0.6603(8) 0.0503(3) -0.1250(6) 0.0139(15) Uani 1 1 d . . . . .
H11 H -0.6882 0.0477 -0.0461 0.017 Uiso 1 1 d R U . . .
O1 O -0.9998(5) 0.20109(19) -0.3058(4) 0.0201(10) Uani 1 1 d . . . . .
O2 O -1.1715(5) 0.2466(2) -0.0097(4) 0.0243(11) Uani 1 1 d . . . . .
O3 O -0.7380(6) 0.32555(19) -0.0820(4) 0.0237(11) Uani 1 1 d . . . . .
O4 O -0.7112(6) 0.2149(2) 0.1919(4) 0.0259(12) Uani 1 1 d . . . . .
O5 O -0.9833(6) 0.09207(19) 0.0146(4) 0.0239(11) Uani 1 1 d . . . . .
C6 C -0.9455(8) 0.2010(3) -0.2160(6) 0.0186(14) Uani 1 1 d . . . . .
C9 C -1.0519(7) 0.2315(3) -0.0249(5) 0.0161(14) Uani 1 1 d . . . . .
C10 C -0.7770(8) 0.2817(3) -0.0759(5) 0.0156(14) Uani 1 1 d . . . . .
C11 C -0.7613(7) 0.2101(3) 0.1039(5) 0.0163(14) Uani 1 1 d . . . . .
C12 C -0.9301(7) 0.1309(3) -0.0155(5) 0.0142(13) Uani 1 1 d . . . . .
H12 H -0.526(8) 0.029(3) -0.119(6) 0.019(19) Uiso 1 1 d . . . . .
C1S C -0.2215(8) 0.1326(3) 0.3100(6) 0.0195(14) Uani 1 1 d . . . . .
H1SA H -0.2487 0.0971 0.2734 0.023 Uiso 1 1 calc R U . . .
Cl1 Cl -0.1206(2) 0.17124(8) 0.22427(16) 0.0327(4) Uani 1 1 d . . . . .
Cl2 Cl -0.1031(2) 0.11928(8) 0.43345(16) 0.0325(4) Uani 1 1 d . . . . .
Cl3 Cl -0.3928(2) 0.16460(8) 0.32922(17) 0.0329(4) Uani 1 1 d . . . . .

loop_
_atom_site_aniso_label
_atom_site_aniso_U_11
_atom_site_aniso_U_22
_atom_site_aniso_U_33
_atom_site_aniso_U_23
_atom_site_aniso_U_13
_atom_site_aniso_U_12
W1 0.01109(14) 0.01394(15) 0.01311(15) -0.00035(11) 0.00329(9) 0.00079(10)
S1 0.0103(7) 0.0111(8) 0.0131(8) -0.0013(6) 0.0023(6) -0.0008(6)
S2 0.0094(7) 0.0151(8) 0.0181(8) 0.0007(6) 0.0044(6) -0.0032(6)
N1 0.006(2) 0.016(3) 0.026(3) 0.000(2) 0.006(2) 0.004(2)
C1 0.008(3) 0.030(4) 0.023(4) 0.001(3) 0.007(3) 0.004(3)
C2 0.007(3) 0.029(4) 0.024(4) 0.001(3) 0.002(3) 0.002(3)
C3 0.010(3) 0.015(4) 0.049(5) -0.002(3) 0.011(3) 0.004(3)
C4 0.018(3) 0.027(4) 0.025(4) 0.012(3) 0.004(3) -0.001(3)
C5 0.019(3) 0.023(4) 0.013(3) -0.006(3) -0.003(3) -0.002(3)
C7 0.004(3) 0.011(3) 0.015(3) -0.006(2) 0.001(2) -0.001(2)
C8 0.006(3) 0.016(3) 0.015(3) -0.006(2) 0.001(2) 0.001(2)
B1 0.007(3) 0.017(4) 0.017(4) 0.000(3) 0.002(3) 0.000(3)
B2 0.008(3) 0.018(4) 0.015(4) -0.004(3) 0.000(3) -0.003(3)
B3 0.006(3) 0.015(4) 0.021(4) 0.000(3) 0.003(3) 0.004(3)
B4 0.005(3) 0.014(4) 0.021(4) -0.006(3) 0.002(3) -0.004(3)
B5 0.012(3) 0.015(4) 0.022(4) -0.004(3) 0.007(3) 0.004(3)
B6 0.005(3) 0.012(3) 0.015(4) -0.002(3) 0.005(3) 0.000(3)
B9 0.008(3) 0.014(4) 0.017(4) -0.003(3) 0.005(3) 0.003(3)
B10 0.009(3) 0.013(4) 0.022(4) -0.001(3) 0.005(3) -0.001(3)
B11 0.009(3) 0.017(4) 0.016(4) 0.000(3) 0.004(3) 0.000(3)
O1 0.019(2) 0.027(3) 0.014(3) 0.003(2) 0.001(2) 0.000(2)
O2 0.016(2) 0.032(3) 0.028(3) -0.002(2) 0.009(2) 0.001(2)
O3 0.028(3) 0.020(3) 0.024(3) -0.004(2) 0.010(2) -0.007(2)
O4 0.023(3) 0.033(3) 0.021(3) -0.002(2) 0.002(2) 0.004(2)
O5 0.027(3) 0.023(3) 0.022(3) 0.005(2) 0.002(2) -0.007(2)
C6 0.017(3) 0.014(3) 0.026(4) 0.002(3) 0.005(3) 0.002(3)
C9 0.017(3) 0.021(4) 0.011(3) 0.000(3) 0.004(3) 0.000(3)
C10 0.020(3) 0.019(4) 0.008(3) -0.002(2) 0.007(3) 0.002(3)
C11 0.017(3) 0.021(4) 0.012(4) -0.006(3) 0.008(3) 0.001(3)
C12 0.017(3) 0.018(3) 0.009(3) -0.004(3) 0.005(3) 0.002(3)
C1S 0.019(3) 0.019(4) 0.020(4) -0.001(3) 0.003(3) -0.005(3)
Cl1 0.0347(10) 0.0361(11) 0.0280(10) 0.0064(8) 0.0068(8) -0.0113(8)
Cl2 0.0255(9) 0.0370(11) 0.0324(11) 0.0156(8) -0.0040(8) -0.0032(8)
Cl3 0.0217(9) 0.0339(11) 0.0425(12) -0.0083(9) 0.0028(8) 0.0067(8)

loop_
_atom_type_symbol
_atom_type_description
_atom_type_scat_dispersion_real
_atom_type_scat_dispersion_imag
_atom_type_scat_source
C C 0.0033 0.0016 'International Tables Vol C Tables 4.2.6.8 and 6.1.1.4'
H H 0.0000 0.0000 'International Tables Vol C Tables 4.2.6.8 and 6.1.1.4'
N N 0.0061 0.0033 'International Tables Vol C Tables 4.2.6.8 and 6.1.1.4'
O O 0.0106 0.0060 'International Tables Vol C Tables 4.2.6.8 and 6.1.1.4'
S S 0.1246 0.1234 'International Tables Vol C Tables 4.2.6.8 and 6.1.1.4'
W W -0.8490 6.8722 'International Tables Vol C Tables 4.2.6.8 and 6.1.1.4'
Cl Cl 0.1484 0.1585 'International Tables Vol C Tables 4.2.6.8 and 6.1.1.4'
B B 0.0013 0.0007 'International Tables Vol C Tables 4.2.6.8 and 6.1.1.4'

loop_
_geom_angle_atom_site_label_1
_geom_angle_atom_site_label_2
_geom_angle_atom_site_label_3
_geom_angle
_geom_angle_site_symmetry_1
_geom_angle_site_symmetry_3
_geom_angle_publ_flag
C9 W1 C12 85.0(3) . . ?
C9 W1 C11 91.0(3) . . ?
C12 W1 C11 85.6(3) . . ?
C9 W1 C6 87.6(3) . . ?
C12 W1 C6 95.8(3) . . ?
C11 W1 C6 177.9(3) . . ?
C9 W1 C10 90.8(3) . . ?
C12 W1 C10 172.5(2) . . ?
C11 W1 C10 88.3(3) . . ?
C6 W1 C10 90.2(3) . . ?
C9 W1 S1 175.10(19) . . ?
C12 W1 S1 96.71(18) . . ?
C11 W1 S1 93.66(18) . . ?
C6 W1 S1 87.69(18) . . ?
C10 W1 S1 87.98(18) . . ?
C7 S1 C5 99.8(3) . . ?
C7 S1 W1 114.97(19) . . ?
C5 S1 W1 109.1(2) . . ?
C8 S2 C4 106.1(3) . . ?
C2 N1 C3 108.6(5) . . ?
C2 N1 C1 109.0(5) . . ?
C3 N1 C1 106.0(5) . . ?
C2 N1 B9 109.3(5) . . ?
C3 N1 B9 110.7(5) . . ?
C1 N1 B9 113.2(5) . . ?
N1 C1 H1A 109.5 . . ?
N1 C1 H1B 109.5 . . ?
H1A C1 H1B 109.5 . . ?
N1 C1 H1C 109.5 . . ?
H1A C1 H1C 109.5 . . ?
H1B C1 H1C 109.5 . . ?
N1 C2 H2A 109.5 . . ?
N1 C2 H2B 109.5 . . ?
H2A C2 H2B 109.5 . . ?
N1 C2 H2C 109.5 . . ?
H2A C2 H2C 109.5 . . ?
H2B C2 H2C 109.5 . . ?
N1 C3 H3A 109.5 . . ?
N1 C3 H3B 109.5 . . ?
H3A C3 H3B 109.5 . . ?
N1 C3 H3C 109.5 . . ?
H3A C3 H3C 109.5 . . ?
H3B C3 H3C 109.5 . . ?
S2 C4 H4A 109.5 . . ?
S2 C4 H4B 109.5 . . ?
H4A C4 H4B 109.5 . . ?
S2 C4 H4C 109.5 . . ?
H4A C4 H4C 109.5 . . ?
H4B C4 H4C 109.5 . . ?
S1 C5 H5A 109.5 . . ?
S1 C5 H5B 109.5 . . ?
H5A C5 H5B 109.5 . . ?
S1 C5 H5C 109.5 . . ?
H5A C5 H5C 109.5 . . ?
H5B C5 H5C 109.5 . . ?
C8 C7 B11 110.8(5) . . ?
C8 C7 B2 111.4(5) . . ?
B11 C7 B2 66.0(4) . . ?
C8 C7 B6 63.1(4) . . ?
B11 C7 B6 117.7(5) . . ?
B2 C7 B6 61.9(4) . . ?
C8 C7 S1 114.7(4) . . ?
B11 C7 S1 123.6(4) . . ?
B2 C7 S1 121.6(4) . . ?
B6 C7 S1 111.8(4) . . ?
C7 C8 B9 113.7(5) . . ?
C7 C8 B6 61.9(4) . . ?
B9 C8 B6 114.3(5) . . ?
C7 C8 B5 111.6(5) . . ?
B9 C8 B5 62.9(4) . . ?
B6 C8 B5 61.3(4) . . ?
C7 C8 S2 117.6(4) . . ?
B9 C8 S2 118.4(4) . . ?
B6 C8 S2 118.5(4) . . ?
B5 C8 S2 121.1(4) . . ?
B2 B1 B6 60.4(4) . . ?
B2 B1 B3 59.2(4) . . ?
B6 B1 B3 106.5(5) . . ?
B2 B1 B4 107.7(5) . . ?
B6 B1 B4 106.2(5) . . ?
B3 B1 B4 60.1(4) . . ?
B2 B1 B5 108.8(5) . . ?
B6 B1 B5 60.1(4) . . ?
B3 B1 B5 107.0(5) . . ?
B4 B1 B5 58.7(4) . . ?
B2 B1 H1 115.2 . . ?
B6 B1 H1 120.9 . . ?
B3 B1 H1 120.2 . . ?
B4 B1 H1 127.2 . . ?
B5 B1 H1 126.9 . . ?
C7 B2 B1 105.6(5) . . ?
C7 B2 B3 101.9(5) . . ?
B1 B2 B3 61.8(4) . . ?
C7 B2 B6 59.5(4) . . ?
B1 B2 B6 60.7(4) . . ?
B3 B2 B6 108.7(5) . . ?
C7 B2 B11 54.7(4) . . ?
B1 B2 B11 109.7(5) . . ?
B3 B2 B11 60.3(4) . . ?
B6 B2 B11 106.2(5) . . ?
C7 B2 H2 112.5 . . ?
B1 B2 H2 134.6 . . ?
B3 B2 H2 129.1 . . ?
B6 B2 H2 120.8 . . ?
B11 B2 H2 112.2 . . ?
B2 B3 B10 112.8(5) . . ?
B2 B3 B1 59.0(4) . . ?
B10 B3 B1 110.8(5) . . ?
B2 B3 B11 61.9(4) . . ?
B10 B3 B11 62.2(4) . . ?
B1 B3 B11 108.8(5) . . ?
B2 B3 B4 107.6(5) . . ?
B10 B3 B4 60.3(4) . . ?
B1 B3 B4 60.1(4) . . ?
B11 B3 B4 108.0(5) . . ?
B2 B3 H3 120.6 . . ?
B10 B3 H3 116.3 . . ?
B1 B3 H3 124.9 . . ?
B11 B3 H3 117.4 . . ?
B4 B3 H3 124.6 . . ?
B9 B4 B5 61.0(4) . . ?
B9 B4 B10 61.5(4) . . ?
B5 B4 B10 112.1(5) . . ?
B9 B4 B1 108.4(5) . . ?
B5 B4 B1 60.8(4) . . ?
B10 B4 B1 109.8(5) . . ?
B9 B4 B3 106.5(5) . . ?
B5 B4 B3 108.5(5) . . ?
B10 B4 B3 59.4(4) . . ?
B1 B4 B3 59.8(4) . . ?
B9 B4 H4 118.8 . . ?
B5 B4 H4 117.1 . . ?
B10 B4 H4 120.2 . . ?
B1 B4 H4 122.5 . . ?
B3 B4 H4 126.6 . . ?
B4 B5 C8 100.0(5) . . ?
B4 B5 B9 58.8(4) . . ?
C8 B5 B9 55.0(4) . . ?
B4 B5 B6 107.1(5) . . ?
C8 B5 B6 59.0(4) . . ?
B9 B5 B6 105.7(5) . . ?
B4 B5 B1 60.5(4) . . ?
C8 B5 B1 102.3(5) . . ?
B9 B5 B1 106.5(5) . . ?
B6 B5 B1 59.3(4) . . ?
B4 B5 H5 131.7 . . ?
C8 B5 H5 117.8 . . ?
B9 B5 H5 120.1 . . ?
B6 B5 H5 117.7 . . ?
B1 B5 H5 130.2 . . ?
C7 B6 C8 55.0(3) . . ?
C7 B6 B2 58.6(4) . . ?
C8 B6 B2 102.4(5) . . ?
C7 B6 B1 103.4(5) . . ?
C8 B6 B1 103.8(5) . . ?
B2 B6 B1 58.8(4) . . ?
C7 B6 B5 104.7(5) . . ?
C8 B6 B5 59.7(4) . . ?
B2 B6 B5 108.0(5) . . ?
B1 B6 B5 60.6(4) . . ?
C7 B6 H6 111.8 . . ?
C8 B6 H6 117.9 . . ?
B2 B6 H6 120.3 . . ?
B1 B6 H6 135.8 . . ?
B5 B6 H6 129.6 . . ?
N1 B9 C8 124.8(5) . . ?
N1 B9 B4 123.2(5) . . ?
C8 B9 B4 106.6(5) . . ?
N1 B9 B5 122.8(5) . . ?
C8 B9 B5 62.2(4) . . ?
B4 B9 B5 60.3(4) . . ?
N1 B9 B10 117.7(5) . . ?
C8 B9 B10 106.0(5) . . ?
B4 B9 B10 60.9(4) . . ?
B5 B9 B10 111.1(5) . . ?
B3 B10 B4 60.3(4) . . ?
B3 B10 B9 104.3(5) . . ?
B4 B10 B9 57.6(4) . . ?
B3 B10 B11 59.3(4) . . ?
B4 B10 B11 105.8(5) . . ?
B9 B10 B11 102.3(5) . . ?
B3 B10 H10 115.1 . . ?
B4 B10 H10 115.4 . . ?
B9 B10 H10 127.8 . . ?
B11 B10 H10 126.5 . . ?
B3 B10 H12 102(4) . . ?
B4 B10 H12 129(4) . . ?
B9 B10 H12 86(4) . . ?
B11 B10 H12 44(4) . . ?
H10 B10 H12 115.5 . . ?
C7 B11 B3 103.6(5) . . ?
C7 B11 B2 59.4(4) . . ?
B3 B11 B2 57.8(4) . . ?
C7 B11 B10 106.9(5) . . ?
B3 B11 B10 58.6(4) . . ?
B2 B11 B10 106.6(5) . . ?
C7 B11 H11 124.1 . . ?
B3 B11 H11 125.3 . . ?
B2 B11 H11 124.3 . . ?
B10 B11 H11 120.4 . . ?
C7 B11 H12 94(3) . . ?
B3 B11 H12 96(3) . . ?
B2 B11 H12 131(3) . . ?
B10 B11 H12 37(3) . . ?
H11 B11 H12 105.2 . . ?
O1 C6 W1 177.6(6) . . ?
O2 C9 W1 177.9(6) . . ?
O3 C10 W1 176.2(5) . . ?
O4 C11 W1 178.0(6) . . ?
O5 C12 W1 172.8(5) . . ?
Cl3 C1S Cl2 112.1(4) . . ?
Cl3 C1S Cl1 110.9(4) . . ?
Cl2 C1S Cl1 110.2(4) . . ?
Cl3 C1S H1SA 107.8 . . ?
Cl2 C1S H1SA 107.8 . . ?
Cl1 C1S H1SA 107.8 . . ?

loop_
_geom_bond_atom_site_label_1
_geom_bond_atom_site_label_2
_geom_bond_distance
_geom_bond_site_symmetry_2
_geom_bond_publ_flag
W1 C9 1.975(6) . ?
W1 C12 2.024(7) . ?
W1 C11 2.027(7) . ?
W1 C6 2.050(7) . ?
W1 C10 2.052(7) . ?
W1 S1 2.5615(15) . ?
S1 C7 1.801(6) . ?
S1 C5 1.811(6) . ?
S2 C8 1.794(6) . ?
S2 C4 1.797(7) . ?
N1 C2 1.484(9) . ?
N1 C3 1.496(8) . ?
N1 C1 1.516(8) . ?
N1 B9 1.587(8) . ?
C1 H1A 0.9800 . ?
C1 H1B 0.9800 . ?
C1 H1C 0.9800 . ?
C2 H2A 0.9800 . ?
C2 H2B 0.9800 . ?
C2 H2C 0.9800 . ?
C3 H3A 0.9800 . ?
C3 H3B 0.9800 . ?
C3 H3C 0.9800 . ?
C4 H4A 0.9800 . ?
C4 H4B 0.9800 . ?
C4 H4C 0.9800 . ?
C5 H5A 0.9800 . ?
C5 H5B 0.9800 . ?
C5 H5C 0.9800 . ?
C7 C8 1.600(8) . ?
C7 B11 1.619(9) . ?
C7 B2 1.708(9) . ?
C7 B6 1.725(9) . ?
C8 B9 1.627(9) . ?
C8 B6 1.744(9) . ?
C8 B5 1.758(10) . ?
B1 B2 1.737(10) . ?
B1 B6 1.771(10) . ?
B1 B3 1.786(11) . ?
B1 B4 1.790(10) . ?
B1 B5 1.795(10) . ?
B1 H1 1.0499 . ?
B2 B3 1.740(10) . ?
B2 B6 1.765(10) . ?
B2 B11 1.813(10) . ?
B2 H2 1.0501 . ?
B3 B10 1.773(10) . ?
B3 B11 1.786(10) . ?
B3 B4 1.790(10) . ?
B3 H3 1.0500 . ?
B4 B9 1.730(10) . ?
B4 B5 1.757(10) . ?
B4 B10 1.790(11) . ?
B4 H4 1.0503 . ?
B5 B9 1.769(11) . ?
B5 B6 1.785(9) . ?
B5 H5 1.0500 . ?
B6 H6 1.0496 . ?
B9 B10 1.800(10) . ?
B10 B11 1.838(10) . ?
B10 H10 1.0499 . ?
B10 H12 1.13(7) . ?
B11 H11 1.0499 . ?
B11 H12 1.28(7) . ?
O1 C6 1.149(8) . ?
O2 C9 1.157(8) . ?
O3 C10 1.143(8) . ?
O4 C11 1.125(8) . ?
O5 C12 1.154(8) . ?
C1S Cl3 1.748(7) . ?
C1S Cl2 1.754(7) . ?
C1S Cl1 1.766(7) . ?
C1S H1SA 1.0000 . ?

loop_
_geom_torsion_atom_site_label_1
_geom_torsion_atom_site_label_2
_geom_torsion_atom_site_label_3
_geom_torsion_atom_site_label_4
_geom_torsion
_geom_torsion_site_symmetry_1
_geom_torsion_site_symmetry_2
_geom_torsion_site_symmetry_3
_geom_torsion_site_symmetry_4
_geom_torsion_publ_flag
C5 S1 C7 C8 -85.0(5) . . . . ?
W1 S1 C7 C8 158.4(3) . . . . ?
C5 S1 C7 B11 55.6(5) . . . . ?
W1 S1 C7 B11 -61.0(5) . . . . ?
C5 S1 C7 B2 136.0(5) . . . . ?
W1 S1 C7 B2 19.4(6) . . . . ?
C5 S1 C7 B6 -154.4(4) . . . . ?
W1 S1 C7 B6 89.0(4) . . . . ?
B11 C7 C8 B9 5.4(7) . . . . ?
B2 C7 C8 B9 -66.0(7) . . . . ?
B6 C7 C8 B9 -106.0(5) . . . . ?
S1 C7 C8 B9 151.0(4) . . . . ?
B11 C7 C8 B6 111.4(5) . . . . ?
B2 C7 C8 B6 40.0(5) . . . . ?
S1 C7 C8 B6 -103.1(5) . . . . ?
B11 C7 C8 B5 74.2(6) . . . . ?
B2 C7 C8 B5 2.8(7) . . . . ?
B6 C7 C8 B5 -37.2(5) . . . . ?
S1 C7 C8 B5 -140.2(4) . . . . ?
B11 C7 C8 S2 -139.3(5) . . . . ?
B2 C7 C8 S2 149.3(4) . . . . ?
B6 C7 C8 S2 109.3(5) . . . . ?
S1 C7 C8 S2 6.3(6) . . . . ?
C4 S2 C8 C7 -85.3(5) . . . . ?
C4 S2 C8 B9 131.7(5) . . . . ?
C4 S2 C8 B6 -14.0(5) . . . . ?
C4 S2 C8 B5 57.9(5) . . . . ?
C8 C7 B2 B1 0.6(7) . . . . ?
B11 C7 B2 B1 -103.4(5) . . . . ?
B6 C7 B2 B1 41.1(5) . . . . ?
S1 C7 B2 B1 140.7(5) . . . . ?
C8 C7 B2 B3 64.4(6) . . . . ?
B11 C7 B2 B3 -39.7(5) . . . . ?
B6 C7 B2 B3 104.9(5) . . . . ?
S1 C7 B2 B3 -155.5(4) . . . . ?
C8 C7 B2 B6 -40.5(5) . . . . ?
B11 C7 B2 B6 -144.5(5) . . . . ?
S1 C7 B2 B6 99.6(5) . . . . ?
C8 C7 B2 B11 104.0(5) . . . . ?
B6 C7 B2 B11 144.5(5) . . . . ?
S1 C7 B2 B11 -115.9(5) . . . . ?
B6 B1 B2 C7 -40.5(4) . . . . ?
B3 B1 B2 C7 95.4(5) . . . . ?
B4 B1 B2 C7 58.5(6) . . . . ?
B5 B1 B2 C7 -3.7(7) . . . . ?
B6 B1 B2 B3 -135.9(5) . . . . ?
B4 B1 B2 B3 -36.9(5) . . . . ?
B5 B1 B2 B3 -99.0(5) . . . . ?
B3 B1 B2 B6 135.9(5) . . . . ?
B4 B1 B2 B6 99.0(5) . . . . ?
B5 B1 B2 B6 36.9(5) . . . . ?
B6 B1 B2 B11 -98.0(5) . . . . ?
B3 B1 B2 B11 37.9(5) . . . . ?
B4 B1 B2 B11 1.0(6) . . . . ?
B5 B1 B2 B11 -61.1(6) . . . . ?
C7 B2 B3 B10 -0.1(7) . . . . ?
B1 B2 B3 B10 101.3(6) . . . . ?
B6 B2 B3 B10 61.5(7) . . . . ?
B11 B2 B3 B10 -36.9(5) . . . . ?
C7 B2 B3 B1 -101.5(5) . . . . ?
B6 B2 B3 B1 -39.9(5) . . . . ?
B11 B2 B3 B1 -138.3(5) . . . . ?
C7 B2 B3 B11 36.8(4) . . . . ?
B1 B2 B3 B11 138.3(5) . . . . ?
B6 B2 B3 B11 98.4(5) . . . . ?
C7 B2 B3 B4 -64.6(6) . . . . ?
B1 B2 B3 B4 36.9(5) . . . . ?
B6 B2 B3 B4 -3.0(7) . . . . ?
B11 B2 B3 B4 -101.4(5) . . . . ?
B6 B1 B3 B2 39.1(4) . . . . ?
B4 B1 B3 B2 138.7(5) . . . . ?
B5 B1 B3 B2 102.2(5) . . . . ?
B2 B1 B3 B10 -104.8(6) . . . . ?
B6 B1 B3 B10 -65.7(6) . . . . ?
B4 B1 B3 B10 33.9(5) . . . . ?
B5 B1 B3 B10 -2.7(7) . . . . ?
B2 B1 B3 B11 -38.3(5) . . . . ?
B6 B1 B3 B11 0.8(6) . . . . ?
B4 B1 B3 B11 100.4(5) . . . . ?
B5 B1 B3 B11 63.9(6) . . . . ?
B2 B1 B3 B4 -138.7(5) . . . . ?
B6 B1 B3 B4 -99.6(5) . . . . ?
B5 B1 B3 B4 -36.6(5) . . . . ?
B2 B1 B4 B9 -62.3(6) . . . . ?
B6 B1 B4 B9 1.2(7) . . . . ?
B3 B1 B4 B9 -98.8(6) . . . . ?
B5 B1 B4 B9 39.4(5) . . . . ?
B2 B1 B4 B5 -101.7(5) . . . . ?
B6 B1 B4 B5 -38.2(5) . . . . ?
B3 B1 B4 B5 -138.2(5) . . . . ?
B2 B1 B4 B10 3.2(6) . . . . ?
B6 B1 B4 B10 66.7(6) . . . . ?
B3 B1 B4 B10 -33.3(5) . . . . ?
B5 B1 B4 B10 104.9(5) . . . . ?
B2 B1 B4 B3 36.5(5) . . . . ?
B6 B1 B4 B3 100.0(5) . . . . ?
B5 B1 B4 B3 138.2(5) . . . . ?
B2 B3 B4 B9 65.7(6) . . . . ?
B10 B3 B4 B9 -41.1(5) . . . . ?
B1 B3 B4 B9 102.1(5) . . . . ?
B11 B3 B4 B9 0.3(7) . . . . ?
B2 B3 B4 B5 1.4(7) . . . . ?
B10 B3 B4 B5 -105.3(5) . . . . ?
B1 B3 B4 B5 37.8(5) . . . . ?
B11 B3 B4 B5 -63.9(6) . . . . ?
B2 B3 B4 B10 106.7(5) . . . . ?
B1 B3 B4 B10 143.1(5) . . . . ?
B11 B3 B4 B10 41.4(5) . . . . ?
B2 B3 B4 B1 -36.4(5) . . . . ?
B10 B3 B4 B1 -143.1(5) . . . . ?
B11 B3 B4 B1 -101.7(5) . . . . ?
B9 B4 B5 C8 -37.9(4) . . . . ?
B10 B4 B5 C8 -2.5(6) . . . . ?
B1 B4 B5 C8 98.5(5) . . . . ?
B3 B4 B5 C8 61.1(6) . . . . ?
B10 B4 B5 B9 35.4(5) . . . . ?
B1 B4 B5 B9 136.5(5) . . . . ?
B3 B4 B5 B9 99.0(5) . . . . ?
B9 B4 B5 B6 -98.4(5) . . . . ?
B10 B4 B5 B6 -63.0(6) . . . . ?
B1 B4 B5 B6 38.1(5) . . . . ?
B3 B4 B5 B6 0.7(7) . . . . ?
B9 B4 B5 B1 -136.5(5) . . . . ?
B10 B4 B5 B1 -101.1(5) . . . . ?
B3 B4 B5 B1 -37.4(5) . . . . ?
C7 C8 B5 B4 -66.6(6) . . . . ?
B9 C8 B5 B4 39.9(4) . . . . ?
B6 C8 B5 B4 -104.0(5) . . . . ?
S2 C8 B5 B4 148.3(4) . . . . ?
C7 C8 B5 B9 -106.5(5) . . . . ?
B6 C8 B5 B9 -143.9(5) . . . . ?
S2 C8 B5 B9 108.3(5) . . . . ?
C7 C8 B5 B6 37.4(5) . . . . ?
B9 C8 B5 B6 143.9(5) . . . . ?
S2 C8 B5 B6 -107.7(5) . . . . ?
C7 C8 B5 B1 -4.8(6) . . . . ?
B9 C8 B5 B1 101.7(5) . . . . ?
B6 C8 B5 B1 -42.2(4) . . . . ?
S2 C8 B5 B1 -150.0(4) . . . . ?
B2 B1 B5 B4 99.7(6) . . . . ?
B6 B1 B5 B4 136.7(5) . . . . ?
B3 B1 B5 B4 37.2(5) . . . . ?
B2 B1 B5 C8 5.0(6) . . . . ?
B6 B1 B5 C8 42.1(4) . . . . ?
B3 B1 B5 C8 -57.5(6) . . . . ?
B4 B1 B5 C8 -94.7(5) . . . . ?
B2 B1 B5 B9 61.8(6) . . . . ?
B6 B1 B5 B9 98.8(5) . . . . ?
B3 B1 B5 B9 -0.7(6) . . . . ?
B4 B1 B5 B9 -37.9(5) . . . . ?
B2 B1 B5 B6 -37.0(5) . . . . ?
B3 B1 B5 B6 -99.5(5) . . . . ?
B4 B1 B5 B6 -136.7(5) . . . . ?
B11 C7 B6 C8 -100.6(5) . . . . ?
B2 C7 B6 C8 -137.3(5) . . . . ?
S1 C7 B6 C8 107.5(4) . . . . ?
C8 C7 B6 B2 137.3(5) . . . . ?
B11 C7 B6 B2 36.8(5) . . . . ?
S1 C7 B6 B2 -115.2(4) . . . . ?
C8 C7 B6 B1 97.6(5) . . . . ?
B11 C7 B6 B1 -3.0(6) . . . . ?
B2 C7 B6 B1 -39.7(4) . . . . ?
S1 C7 B6 B1 -154.9(4) . . . . ?
C8 C7 B6 B5 34.9(4) . . . . ?
B11 C7 B6 B5 -65.7(6) . . . . ?
B2 C7 B6 B5 -102.4(5) . . . . ?
S1 C7 B6 B5 142.4(4) . . . . ?
B9 C8 B6 C7 105.0(6) . . . . ?
B5 C8 B6 C7 140.2(5) . . . . ?
S2 C8 B6 C7 -108.0(5) . . . . ?
C7 C8 B6 B2 -36.3(4) . . . . ?
B9 C8 B6 B2 68.7(6) . . . . ?
B5 C8 B6 B2 103.8(5) . . . . ?
S2 C8 B6 B2 -144.3(4) . . . . ?
C7 C8 B6 B1 -96.9(5) . . . . ?
B9 C8 B6 B1 8.2(7) . . . . ?
B5 C8 B6 B1 43.3(5) . . . . ?
S2 C8 B6 B1 155.2(4) . . . . ?
C7 C8 B6 B5 -140.2(5) . . . . ?
B9 C8 B6 B5 -35.1(5) . . . . ?
S2 C8 B6 B5 111.9(5) . . . . ?
B1 B2 B6 C7 -133.4(5) . . . . ?
B3 B2 B6 C7 -93.0(5) . . . . ?
B11 B2 B6 C7 -29.5(4) . . . . ?
C7 B2 B6 C8 34.6(4) . . . . ?
B1 B2 B6 C8 -98.8(5) . . . . ?
B3 B2 B6 C8 -58.4(6) . . . . ?
B11 B2 B6 C8 5.1(6) . . . . ?
C7 B2 B6 B1 133.4(5) . . . . ?
B3 B2 B6 B1 40.4(5) . . . . ?
B11 B2 B6 B1 103.9(5) . . . . ?
C7 B2 B6 B5 96.5(5) . . . . ?
B1 B2 B6 B5 -36.9(5) . . . . ?
B3 B2 B6 B5 3.5(7) . . . . ?
B11 B2 B6 B5 67.0(6) . . . . ?
B2 B1 B6 C7 39.6(4) . . . . ?
B3 B1 B6 C7 1.0(6) . . . . ?
B4 B1 B6 C7 -61.9(5) . . . . ?
B5 B1 B6 C7 -99.5(5) . . . . ?
B2 B1 B6 C8 96.3(5) . . . . ?
B3 B1 B6 C8 57.7(5) . . . . ?
B4 B1 B6 C8 -5.2(6) . . . . ?
B5 B1 B6 C8 -42.8(5) . . . . ?
B3 B1 B6 B2 -38.6(4) . . . . ?
B4 B1 B6 B2 -101.5(5) . . . . ?
B5 B1 B6 B2 -139.1(5) . . . . ?
B2 B1 B6 B5 139.1(5) . . . . ?
B3 B1 B6 B5 100.5(5) . . . . ?
B4 B1 B6 B5 37.6(5) . . . . ?
B4 B5 B6 C7 58.7(6) . . . . ?
C8 B5 B6 C7 -32.8(4) . . . . ?
B9 B5 B6 C7 -2.8(6) . . . . ?
B1 B5 B6 C7 97.4(5) . . . . ?
B4 B5 B6 C8 91.6(5) . . . . ?
B9 B5 B6 C8 30.1(4) . . . . ?
B1 B5 B6 C8 130.2(5) . . . . ?
B4 B5 B6 B2 -2.5(7) . . . . ?
C8 B5 B6 B2 -94.1(5) . . . . ?
B9 B5 B6 B2 -64.0(6) . . . . ?
B1 B5 B6 B2 36.1(5) . . . . ?
B4 B5 B6 B1 -38.7(5) . . . . ?
C8 B5 B6 B1 -130.2(5) . . . . ?
B9 B5 B6 B1 -100.1(5) . . . . ?
C2 N1 B9 C8 62.5(8) . . . . ?
C3 N1 B9 C8 -177.9(6) . . . . ?
C1 N1 B9 C8 -59.1(8) . . . . ?
C2 N1 B9 B4 -147.2(6) . . . . ?
C3 N1 B9 B4 -27.6(8) . . . . ?
C1 N1 B9 B4 91.2(7) . . . . ?
C2 N1 B9 B5 139.3(6) . . . . ?
C3 N1 B9 B5 -101.1(7) . . . . ?
C1 N1 B9 B5 17.7(8) . . . . ?
C2 N1 B9 B10 -75.4(7) . . . . ?
C3 N1 B9 B10 44.2(8) . . . . ?
C1 N1 B9 B10 162.9(5) . . . . ?
C7 C8 B9 N1 -144.6(6) . . . . ?
B6 C8 B9 N1 146.8(6) . . . . ?
B5 C8 B9 N1 112.3(7) . . . . ?
S2 C8 B9 N1 -0.2(9) . . . . ?
C7 C8 B9 B4 61.0(7) . . . . ?
B6 C8 B9 B4 -7.5(7) . . . . ?
B5 C8 B9 B4 -42.1(5) . . . . ?
S2 C8 B9 B4 -154.6(4) . . . . ?
C7 C8 B9 B5 103.1(5) . . . . ?
B6 C8 B9 B5 34.5(5) . . . . ?
S2 C8 B9 B5 -112.5(5) . . . . ?
C7 C8 B9 B10 -2.7(7) . . . . ?
B6 C8 B9 B10 -71.3(6) . . . . ?
B5 C8 B9 B10 -105.8(5) . . . . ?
S2 C8 B9 B10 141.7(5) . . . . ?
B5 B4 B9 N1 -111.9(7) . . . . ?
B10 B4 B9 N1 105.8(7) . . . . ?
B1 B4 B9 N1 -151.2(6) . . . . ?
B3 B4 B9 N1 145.8(6) . . . . ?
B5 B4 B9 C8 43.0(5) . . . . ?
B10 B4 B9 C8 -99.4(5) . . . . ?
B1 B4 B9 C8 3.7(7) . . . . ?
B3 B4 B9 C8 -59.3(6) . . . . ?
B10 B4 B9 B5 -142.4(5) . . . . ?
B1 B4 B9 B5 -39.3(5) . . . . ?
B3 B4 B9 B5 -102.3(5) . . . . ?
B5 B4 B9 B10 142.4(5) . . . . ?
B1 B4 B9 B10 103.0(5) . . . . ?
B3 B4 B9 B10 40.0(5) . . . . ?
B4 B5 B9 N1 112.4(7) . . . . ?
C8 B5 B9 N1 -115.3(7) . . . . ?
B6 B5 B9 N1 -146.9(5) . . . . ?
B1 B5 B9 N1 151.1(6) . . . . ?
B4 B5 B9 C8 -132.3(5) . . . . ?
B6 B5 B9 C8 -31.6(4) . . . . ?
B1 B5 B9 C8 -93.6(5) . . . . ?
C8 B5 B9 B4 132.3(5) . . . . ?
B6 B5 B9 B4 100.7(5) . . . . ?
B1 B5 B9 B4 38.7(5) . . . . ?
B4 B5 B9 B10 -34.9(5) . . . . ?
C8 B5 B9 B10 97.5(5) . . . . ?
B6 B5 B9 B10 65.8(6) . . . . ?
B1 B5 B9 B10 3.9(7) . . . . ?
B2 B3 B10 B4 -97.9(6) . . . . ?
B1 B3 B10 B4 -33.8(5) . . . . ?
B11 B3 B10 B4 -134.7(5) . . . . ?
B2 B3 B10 B9 -59.2(6) . . . . ?
B1 B3 B10 B9 4.8(7) . . . . ?
B11 B3 B10 B9 -96.0(5) . . . . ?
B4 B3 B10 B9 38.6(4) . . . . ?
B2 B3 B10 B11 36.8(5) . . . . ?
B1 B3 B10 B11 100.9(6) . . . . ?
B4 B3 B10 B11 134.7(5) . . . . ?
B9 B4 B10 B3 134.2(5) . . . . ?
B5 B4 B10 B3 99.0(5) . . . . ?
B1 B4 B10 B3 33.4(5) . . . . ?
B5 B4 B10 B9 -35.2(5) . . . . ?
B1 B4 B10 B9 -100.8(5) . . . . ?
B3 B4 B10 B9 -134.2(5) . . . . ?
B9 B4 B10 B11 94.8(5) . . . . ?
B5 B4 B10 B11 59.6(6) . . . . ?
B1 B4 B10 B11 -6.0(6) . . . . ?
B3 B4 B10 B11 -39.4(4) . . . . ?
N1 B9 B10 B3 -154.5(5) . . . . ?
C8 B9 B10 B3 60.4(6) . . . . ?
B4 B9 B10 B3 -40.0(5) . . . . ?
B5 B9 B10 B3 -5.4(7) . . . . ?
N1 B9 B10 B4 -114.5(6) . . . . ?
C8 B9 B10 B4 100.4(5) . . . . ?
B5 B9 B10 B4 34.6(5) . . . . ?
N1 B9 B10 B11 144.5(5) . . . . ?
C8 B9 B10 B11 -0.6(6) . . . . ?
B4 B9 B10 B11 -101.0(5) . . . . ?
B5 B9 B10 B11 -66.4(6) . . . . ?
C8 C7 B11 B3 -66.3(6) . . . . ?
B2 C7 B11 B3 38.7(4) . . . . ?
B6 C7 B11 B3 3.4(6) . . . . ?
S1 C7 B11 B3 151.8(4) . . . . ?
C8 C7 B11 B2 -105.0(5) . . . . ?
B6 C7 B11 B2 -35.3(5) . . . . ?
S1 C7 B11 B2 113.1(5) . . . . ?
C8 C7 B11 B10 -5.4(6) . . . . ?
B2 C7 B11 B10 99.6(5) . . . . ?
B6 C7 B11 B10 64.3(6) . . . . ?
S1 C7 B11 B10 -147.4(4) . . . . ?
B2 B3 B11 C7 -39.5(4) . . . . ?
B10 B3 B11 C7 101.7(5) . . . . ?
B1 B3 B11 C7 -2.5(6) . . . . ?
B4 B3 B11 C7 61.2(6) . . . . ?
B10 B3 B11 B2 141.2(5) . . . . ?
B1 B3 B11 B2 37.1(4) . . . . ?
B4 B3 B11 B2 100.7(5) . . . . ?
B2 B3 B11 B10 -141.2(5) . . . . ?
B1 B3 B11 B10 -104.2(5) . . . . ?
B4 B3 B11 B10 -40.5(5) . . . . ?
B1 B2 B11 C7 95.5(5) . . . . ?
B3 B2 B11 C7 134.0(5) . . . . ?
B6 B2 B11 C7 31.4(4) . . . . ?
C7 B2 B11 B3 -134.0(5) . . . . ?
B1 B2 B11 B3 -38.5(5) . . . . ?
B6 B2 B11 B3 -102.6(5) . . . . ?
C7 B2 B11 B10 -100.2(5) . . . . ?
B1 B2 B11 B10 -4.7(6) . . . . ?
B3 B2 B11 B10 33.9(4) . . . . ?
B6 B2 B11 B10 -68.8(6) . . . . ?
B3 B10 B11 C7 -95.8(5) . . . . ?
B4 B10 B11 C7 -55.9(6) . . . . ?
B9 B10 B11 C7 3.6(6) . . . . ?
B4 B10 B11 B3 40.0(5) . . . . ?
B9 B10 B11 B3 99.4(5) . . . . ?
B3 B10 B11 B2 -33.6(5) . . . . ?
B4 B10 B11 B2 6.4(6) . . . . ?
B9 B10 B11 B2 65.9(6) . . . . ?
